data_4025183
loop_
_publ_author_name
'Chris D. Smith'
'Julia I. Gavrilyuk'
'Alan J. Lough'
'Robert A. Batey'

_publ_section_title
;
 Lewis Acid Catalyzed Three-Component Hetero-Diels-Alder (Povarov)
 Reaction of N-Arylimines with Strained Norbornene-Derived Dienophiles
;
_journal_name_full 'Journal of Organic Chemistry'
_journal_page_first 702
_journal_page_last 715
_journal_paper_doi 10.1021/jo9021106
_journal_volume 75
_journal_year 2010
_chemical_formula_moiety 'C22 H21 Cl2 N O2'
_chemical_formula_sum 'C22 H21 Cl2 N O2'
_chemical_formula_weight 402.30
_chemical_name_systematic
; 
 ? 
;
_space_group_IT_number 14
_symmetry_cell_setting monoclinic
_symmetry_space_group_name_Hall '-P 2yn'
_symmetry_space_group_name_H-M 'P 1 21/n 1'
_atom_sites_solution_hydrogens geom
_atom_sites_solution_primary direct
_atom_sites_solution_secondary difmap
_audit_creation_method SHELXL-97
_cell_angle_alpha 90.00
_cell_angle_beta 94.873(3)
_cell_angle_gamma 90.00
_cell_formula_units_Z 4
_cell_length_a 6.3509(3)
_cell_length_b 13.2208(7)
_cell_length_c 22.7372(11)
_cell_measurement_reflns_used 20679
_cell_measurement_temperature 150(1)
_cell_measurement_theta_max 27.5
_cell_measurement_theta_min 2.6
_cell_volume 1902.21(16)
_computing_cell_refinement 'Denzo-SMN (Otwinowski & Minor, 1997)'
_computing_data_collection 'Collect (Nonius BV, 1997-2003)'
_computing_data_reduction Denzo-SMN
_computing_molecular_graphics 'SHELXTL V6.12'
_computing_publication_material 'SHELXTL V6.12'
_computing_structure_refinement 'SHELXTL V6.12(Sheldrick, 2001)'
_computing_structure_solution 'SIR-92 (Altomare et al., 1993)'
_diffrn_ambient_temperature 150(2)
_diffrn_detector_area_resol_mean 9
_diffrn_measured_fraction_theta_full 0.995
_diffrn_measured_fraction_theta_max 0.995
_diffrn_measurement_device_type 'Bruker-Nonius KappaCCD'
_diffrn_measurement_method '\f scans and \w scans with \k offsets'
_diffrn_radiation_monochromator graphite
_diffrn_radiation_source 'fine-focus sealed tube'
_diffrn_radiation_type MoK\a
_diffrn_radiation_wavelength 0.71073
_diffrn_reflns_av_R_equivalents 0.0884
_diffrn_reflns_av_sigmaI/netI 0.0916
_diffrn_reflns_limit_h_max 8
_diffrn_reflns_limit_h_min -8
_diffrn_reflns_limit_k_max 17
_diffrn_reflns_limit_k_min -17
_diffrn_reflns_limit_l_max 29
_diffrn_reflns_limit_l_min -29
_diffrn_reflns_number 15211
_diffrn_reflns_theta_full 27.52
_diffrn_reflns_theta_max 27.52
_diffrn_reflns_theta_min 3.08
_diffrn_standards_decay_% 0
_diffrn_standards_interval_count 0
_diffrn_standards_interval_time 0
_diffrn_standards_number 0
_exptl_absorpt_coefficient_mu 0.359
_exptl_absorpt_correction_T_max 0.980
_exptl_absorpt_correction_T_min 0.745
_exptl_absorpt_correction_type multi-scan
_exptl_absorpt_process_details
; 
multi-scan from symmetry-related measurements 
 Sortav (Blessing 1995) 
;
_exptl_crystal_colour colourless
_exptl_crystal_density_diffrn 1.405
_exptl_crystal_density_method 'not measured'
_exptl_crystal_description needle
_exptl_crystal_F_000 840
_exptl_crystal_size_max 0.20
_exptl_crystal_size_mid 0.08
_exptl_crystal_size_min 0.06
_refine_diff_density_max 0.234
_refine_diff_density_min -0.250
_refine_diff_density_rms 0.059
_refine_ls_extinction_method none
_refine_ls_goodness_of_fit_ref 0.972
_refine_ls_hydrogen_treatment mixed
_refine_ls_matrix_type full
_refine_ls_number_parameters 249
_refine_ls_number_reflns 4359
_refine_ls_number_restraints 0
_refine_ls_restrained_S_all 0.972
_refine_ls_R_factor_all 0.1189
_refine_ls_R_factor_gt 0.0501
_refine_ls_shift/su_max 0.001
_refine_ls_shift/su_mean 0.000
_refine_ls_structure_factor_coef Fsqd
_refine_ls_weighting_details 'calc w=1/[\s^2^(Fo^2^)+(0.0530P)^2^] where P=(Fo^2^+2Fc^2^)/3'
_refine_ls_weighting_scheme calc
_refine_ls_wR_factor_gt 0.1027
_refine_ls_wR_factor_ref 0.1249
_reflns_number_gt 2410
_reflns_number_total 4359
_reflns_threshold_expression I>2\s(I)
_cod_data_source_file jo9021106_si_003.cif
_cod_data_source_block k0549
_cod_depositor_comments
;
The following automatic conversions were performed:

'_symmetry_cell_setting' value 'Monoclinic' changed to 'monoclinic'
according to the built-in table from CIF Core dictionary named
'cif_core.dic' version 2.4.1 from 2010-06-29.

Automatic conversion script
Id: cif_fix_values 1646 2011-03-28 12:23:43Z adriana 
;
_cod_original_sg_symbol_H-M 'P 21/n'
_cod_database_code 4025183

loop_
_symmetry_equiv_pos_as_xyz
'x, y, z'
'-x+1/2, y+1/2, -z+1/2'
'-x, -y, -z'
'x-1/2, -y-1/2, z-1/2'

loop_
_atom_site_label
_atom_site_type_symbol
_atom_site_fract_x
_atom_site_fract_y
_atom_site_fract_z
_atom_site_U_iso_or_equiv
_atom_site_adp_type
_atom_site_occupancy
_atom_site_symmetry_multiplicity
_atom_site_calc_flag
_atom_site_refinement_flags
_atom_site_disorder_assembly
_atom_site_disorder_group
Cl1 Cl 0.14333(11) 0.16089(5) 0.54095(3) 0.0467(2) Uani 1 1 d . . .
Cl2 Cl -0.30697(10) 0.11318(5) 0.47453(3) 0.0500(2) Uani 1 1 d . . .
O1 O 1.0638(3) 0.61031(12) 0.19991(7) 0.0395(4) Uani 1 1 d . . .
O2 O 1.1032(3) 0.46370(12) 0.15237(7) 0.0404(4) Uani 1 1 d . . .
N1 N 0.3400(3) 0.33615(17) 0.29780(9) 0.0370(5) Uani 1 1 d . . .
H1N H 0.350(4) 0.272(2) 0.2951(11) 0.045(8) Uiso 1 1 d . . .
C1 C 0.4985(4) 0.38257(18) 0.26889(10) 0.0326(6) Uani 1 1 d . . .
C2 C 0.6065(4) 0.32961(18) 0.22745(10) 0.0345(6) Uani 1 1 d . . .
H2A H 0.5666 0.2621 0.2176 0.041 Uiso 1 1 calc R . .
C3 C 0.7692(4) 0.37402(18) 0.20088(10) 0.0349(6) Uani 1 1 d . . .
H3A H 0.8423 0.3368 0.1732 0.042 Uiso 1 1 calc R . .
C4 C 0.8279(4) 0.47413(18) 0.21447(10) 0.0324(6) Uani 1 1 d . . .
C5 C 0.7129(4) 0.52743(18) 0.25368(10) 0.0338(6) Uani 1 1 d . . .
H5A H 0.7489 0.5960 0.2619 0.041 Uiso 1 1 calc R . .
C6 C 0.5488(4) 0.48493(18) 0.28121(10) 0.0329(6) Uani 1 1 d . . .
C7 C 0.4091(4) 0.54708(18) 0.31826(11) 0.0352(6) Uani 1 1 d . . .
H7A H 0.3104 0.5873 0.2908 0.042 Uiso 1 1 calc R . .
C8 C 0.5242(4) 0.62138(18) 0.36270(11) 0.0379(6) Uani 1 1 d . . .
H8A H 0.6562 0.6515 0.3491 0.045 Uiso 1 1 calc R . .
C9 C 0.5587(4) 0.5569(2) 0.41873(12) 0.0462(7) Uani 1 1 d . . .
H9A H 0.6477 0.4967 0.4135 0.055 Uiso 1 1 calc R . .
H9B H 0.6154 0.5963 0.4536 0.055 Uiso 1 1 calc R . .
C10 C 0.3243(4) 0.53103(19) 0.42016(11) 0.0452(7) Uani 1 1 d . . .
H10A H 0.2918 0.4869 0.4539 0.054 Uiso 1 1 calc R . .
C11 C 0.2243(5) 0.63643(19) 0.42077(13) 0.0529(8) Uani 1 1 d . . .
H11A H 0.2303 0.6641 0.4613 0.063 Uiso 1 1 calc R . .
H11B H 0.0753 0.6349 0.4040 0.063 Uiso 1 1 calc R . .
C12 C 0.3632(4) 0.69939(19) 0.38143(12) 0.0430(7) Uani 1 1 d . . .
H12A H 0.2780 0.7274 0.3467 0.052 Uiso 1 1 calc R . .
H12B H 0.4344 0.7556 0.4040 0.052 Uiso 1 1 calc R . .
C13 C 0.2723(4) 0.48316(18) 0.35900(11) 0.0363(6) Uani 1 1 d . . .
H13A H 0.1190 0.4931 0.3464 0.044 Uiso 1 1 calc R . .
C14 C 0.3251(4) 0.37032(18) 0.35861(11) 0.0360(6) Uani 1 1 d . . .
H14A H 0.4662 0.3605 0.3809 0.043 Uiso 1 1 calc R . .
C15 C 0.1655(4) 0.30659(17) 0.38767(11) 0.0329(6) Uani 1 1 d . . .
C16 C 0.2157(4) 0.26766(17) 0.44389(10) 0.0326(6) Uani 1 1 d . . .
H16A H 0.3501 0.2814 0.4639 0.039 Uiso 1 1 calc R . .
C17 C 0.0709(4) 0.20875(18) 0.47118(11) 0.0341(6) Uani 1 1 d . . .
C18 C -0.1242(4) 0.18747(18) 0.44189(11) 0.0353(6) Uani 1 1 d . . .
C19 C -0.1746(4) 0.22547(19) 0.38594(11) 0.0397(6) Uani 1 1 d . . .
H19A H -0.3084 0.2109 0.3658 0.048 Uiso 1 1 calc R . .
C20 C -0.0309(4) 0.28486(19) 0.35886(11) 0.0392(6) Uani 1 1 d . . .
H20A H -0.0670 0.3108 0.3204 0.047 Uiso 1 1 calc R . .
C21 C 1.0065(4) 0.52375(19) 0.18926(10) 0.0343(6) Uani 1 1 d . . .
C22 C 1.2825(4) 0.50674(19) 0.12647(12) 0.0436(7) Uani 1 1 d . . .
H22A H 1.3467 0.4554 0.1025 0.065 Uiso 1 1 calc R . .
H22B H 1.3868 0.5298 0.1579 0.065 Uiso 1 1 calc R . .
H22C H 1.2360 0.5642 0.1014 0.065 Uiso 1 1 calc R . .

loop_
_atom_site_aniso_label
_atom_site_aniso_U_11
_atom_site_aniso_U_22
_atom_site_aniso_U_33
_atom_site_aniso_U_23
_atom_site_aniso_U_13
_atom_site_aniso_U_12
Cl1 0.0519(4) 0.0463(4) 0.0419(4) 0.0106(3) 0.0041(3) -0.0036(3)
Cl2 0.0431(4) 0.0428(4) 0.0649(5) 0.0058(3) 0.0100(3) -0.0067(3)
O1 0.0458(10) 0.0266(10) 0.0463(11) -0.0016(8) 0.0055(9) -0.0021(8)
O2 0.0472(10) 0.0314(10) 0.0445(11) -0.0017(8) 0.0151(9) -0.0004(8)
N1 0.0467(13) 0.0256(12) 0.0393(13) -0.0047(10) 0.0065(10) -0.0021(10)
C1 0.0338(13) 0.0296(13) 0.0338(14) 0.0028(11) -0.0010(11) -0.0006(11)
C2 0.0441(15) 0.0254(13) 0.0337(14) -0.0033(11) 0.0005(12) -0.0006(11)
C3 0.0427(15) 0.0293(14) 0.0322(14) -0.0021(11) 0.0010(12) 0.0032(11)
C4 0.0376(14) 0.0289(13) 0.0306(14) 0.0018(11) 0.0024(11) 0.0030(11)
C5 0.0399(14) 0.0250(12) 0.0359(14) -0.0011(11) 0.0005(12) 0.0015(11)
C6 0.0404(14) 0.0285(13) 0.0298(14) -0.0017(11) 0.0027(11) 0.0032(11)
C7 0.0395(14) 0.0299(13) 0.0361(15) -0.0005(11) 0.0032(11) 0.0029(11)
C8 0.0443(15) 0.0304(14) 0.0392(15) -0.0032(12) 0.0045(12) 0.0003(11)
C9 0.0587(18) 0.0357(15) 0.0421(17) -0.0048(13) -0.0078(14) 0.0020(13)
C10 0.0681(19) 0.0322(14) 0.0368(16) -0.0022(12) 0.0135(14) -0.0054(13)
C11 0.0635(19) 0.0364(15) 0.061(2) -0.0138(14) 0.0210(16) -0.0029(14)
C12 0.0502(17) 0.0311(14) 0.0484(17) -0.0062(13) 0.0088(14) 0.0021(12)
C13 0.0380(14) 0.0294(13) 0.0419(15) -0.0030(12) 0.0046(12) 0.0004(11)
C14 0.0444(15) 0.0285(13) 0.0350(15) 0.0013(11) 0.0024(12) -0.0010(11)
C15 0.0385(14) 0.0245(13) 0.0362(15) -0.0028(11) 0.0056(12) 0.0032(11)
C16 0.0400(14) 0.0263(13) 0.0318(14) -0.0016(11) 0.0044(12) 0.0001(11)
C17 0.0398(15) 0.0284(13) 0.0351(14) 0.0004(11) 0.0083(12) 0.0062(11)
C18 0.0363(14) 0.0275(13) 0.0428(16) -0.0015(12) 0.0071(12) -0.0005(11)
C19 0.0367(14) 0.0345(14) 0.0474(17) -0.0047(13) 0.0000(13) 0.0005(12)
C20 0.0428(16) 0.0360(15) 0.0383(15) -0.0005(12) 0.0009(13) 0.0026(12)
C21 0.0423(15) 0.0314(14) 0.0283(14) 0.0029(11) -0.0015(11) 0.0070(12)
C22 0.0464(16) 0.0399(15) 0.0465(17) 0.0034(13) 0.0149(13) 0.0008(12)

loop_
_atom_type_symbol
_atom_type_description
_atom_type_scat_dispersion_real
_atom_type_scat_dispersion_imag
_atom_type_scat_source
C C 0.0033 0.0016 'International Tables Vol C Tables 4.2.6.8 and 6.1.1.4'
H H 0.0000 0.0000 'International Tables Vol C Tables 4.2.6.8 and 6.1.1.4'
N N 0.0061 0.0033 'International Tables Vol C Tables 4.2.6.8 and 6.1.1.4'
O O 0.0106 0.0060 'International Tables Vol C Tables 4.2.6.8 and 6.1.1.4'
Cl Cl 0.1484 0.1585 'International Tables Vol C Tables 4.2.6.8 and 6.1.1.4'

loop_
_geom_angle_atom_site_label_1
_geom_angle_atom_site_label_2
_geom_angle_atom_site_label_3
_geom_angle
_geom_angle_site_symmetry_1
_geom_angle_site_symmetry_3
_geom_angle_publ_flag
C21 O2 C22 116.17(19) . . ?
C1 N1 C14 114.7(2) . . ?
N1 C1 C2 120.9(2) . . ?
N1 C1 C6 119.3(2) . . ?
C2 C1 C6 119.8(2) . . ?
C3 C2 C1 120.9(2) . . ?
C2 C3 C4 120.2(2) . . ?
C5 C4 C3 118.4(2) . . ?
C5 C4 C21 119.3(2) . . ?
C3 C4 C21 122.4(2) . . ?
C6 C5 C4 122.8(2) . . ?
C5 C6 C1 117.8(2) . . ?
C5 C6 C7 122.1(2) . . ?
C1 C6 C7 119.7(2) . . ?
C6 C7 C8 116.1(2) . . ?
C6 C7 C13 114.54(19) . . ?
C8 C7 C13 102.18(19) . . ?
C9 C8 C12 101.2(2) . . ?
C9 C8 C7 102.5(2) . . ?
C12 C8 C7 108.6(2) . . ?
C10 C9 C8 94.1(2) . . ?
C9 C10 C11 101.6(2) . . ?
C9 C10 C13 101.98(19) . . ?
C11 C10 C13 109.0(2) . . ?
C10 C11 C12 103.1(2) . . ?
C8 C12 C11 102.9(2) . . ?
C14 C13 C10 112.1(2) . . ?
C14 C13 C7 112.91(19) . . ?
C10 C13 C7 102.99(19) . . ?
N1 C14 C15 109.9(2) . . ?
N1 C14 C13 109.8(2) . . ?
C15 C14 C13 112.7(2) . . ?
C20 C15 C16 118.9(2) . . ?
C20 C15 C14 121.2(2) . . ?
C16 C15 C14 119.9(2) . . ?
C15 C16 C17 120.6(2) . . ?
C18 C17 C16 119.8(2) . . ?
C18 C17 Cl1 121.53(19) . . ?
C16 C17 Cl1 118.6(2) . . ?
C19 C18 C17 119.8(2) . . ?
C19 C18 Cl2 119.3(2) . . ?
C17 C18 Cl2 120.9(2) . . ?
C18 C19 C20 120.4(3) . . ?
C19 C20 C15 120.4(2) . . ?
O1 C21 O2 122.4(2) . . ?
O1 C21 C4 124.7(2) . . ?
O2 C21 C4 112.9(2) . . ?

loop_
_geom_bond_atom_site_label_1
_geom_bond_atom_site_label_2
_geom_bond_distance
_geom_bond_site_symmetry_2
_geom_bond_publ_flag
Cl1 C17 1.733(3) . ?
Cl2 C18 1.735(2) . ?
O1 C21 1.219(3) . ?
O2 C21 1.341(3) . ?
O2 C22 1.443(3) . ?
N1 C1 1.391(3) . ?
N1 C14 1.465(3) . ?
C1 C2 1.399(3) . ?
C1 C6 1.413(3) . ?
C2 C3 1.373(3) . ?
C3 C4 1.402(3) . ?
C4 C5 1.391(3) . ?
C4 C21 1.468(3) . ?
C5 C6 1.380(3) . ?
C6 C7 1.516(3) . ?
C7 C8 1.547(3) . ?
C7 C13 1.570(3) . ?
C8 C9 1.533(4) . ?
C8 C12 1.538(3) . ?
C9 C10 1.530(4) . ?
C10 C11 1.532(4) . ?
C10 C13 1.538(3) . ?
C11 C12 1.551(4) . ?
C13 C14 1.529(3) . ?
C14 C15 1.512(3) . ?
C15 C20 1.389(3) . ?
C15 C16 1.390(3) . ?
C16 C17 1.391(3) . ?
C17 C18 1.385(4) . ?
C18 C19 1.380(3) . ?
C19 C20 1.387(3) . ?

loop_
_geom_hbond_atom_site_label_D
_geom_hbond_atom_site_label_H
_geom_hbond_atom_site_label_A
_geom_hbond_distance_DH
_geom_hbond_distance_HA
_geom_hbond_distance_DA
_geom_hbond_angle_DHA
_geom_hbond_site_symmetry_A
N1 H1N O1 0.86(3) 2.20(3) 3.047(3) 168(2) 2_645

loop_
_cod_related_entry_id
_cod_related_entry_database
_cod_related_entry_code
1 ChemSpider 23645869
